data_2226204
loop_
_publ_author_name
'Grundt, Peter'
'Douglas, Kelsi A.'
'Krivogorsky, Bogdana'
'Nemykin, Victor N.'

_publ_section_title
;
 7,9-Dichloro-6<i>H</i>,12<i>H</i>-indolo[2,1-<i>b</i>]quinazoline-6,12-dione
;
_journal_coeditor_code JJ2032
_journal_issue 6
_journal_name_full 'Acta Crystallographica Section E'
_journal_page_first o1474
_journal_page_last o1475
_journal_paper_doi 10.1107/S1600536810018969
_journal_volume 66
_journal_year 2010
_chemical_formula_iupac 'C15 H6 Cl2 N2 O2'
_chemical_formula_moiety 'C15 H6 Cl2 N2 O2'
_chemical_formula_sum 'C15 H6 Cl2 N2 O2'
_chemical_formula_weight 317.13
_chemical_melting_point 200
_chemical_name_systematic
;
7,9-Dichloro-6<i>H</i>,12<i>H</i>-indolo[2,1-<i>b</i>]quinazoline-6,12-dione
;
_space_group_IT_number 2
_symmetry_cell_setting triclinic
_symmetry_space_group_name_Hall '-P 1'
_symmetry_space_group_name_H-M 'P -1'
_atom_sites_solution_hydrogens geom
_atom_sites_solution_primary direct
_atom_sites_solution_secondary difmap
_cell_angle_alpha 94.908(7)
_cell_angle_beta 96.709(7)
_cell_angle_gamma 107.395(8)
_cell_formula_units_Z 4
_cell_length_a 7.0179(2)
_cell_length_b 10.7276(3)
_cell_length_c 17.2338(12)
_cell_measurement_pressure 101.3
_cell_measurement_reflns_used 28356
_cell_measurement_temperature 100
_cell_measurement_theta_max 27.52
_cell_measurement_theta_min 3.08
_cell_volume 1219.66(12)
_computing_cell_refinement '<i>HKL-2000</i> (Otwinowski & Minor, 1997)'
_computing_data_collection '<i>CrystalClear</i> (Rigaku Americas, 2009)'
_computing_data_reduction '<i>CrystalClear</i> (Rigaku Americas, 2009)'
_computing_molecular_graphics '<i>CAMERON</i> (Watkin <i>et al.</i>, 1996)'
_computing_publication_material '<i>CRYSTALS</i> (Betteridge <i>et al.</i>, 2003)'
_computing_structure_refinement '<i>CRYSTALS</i> (Betteridge <i>et al.</i>, 2003)'
_computing_structure_solution '<i>SHELXS86</i> (Sheldrick, 2008)'
_diffrn_ambient_temperature 100
_diffrn_detector_area_resol_mean 10
_diffrn_measured_fraction_theta_full 0.999
_diffrn_measured_fraction_theta_max 0.999
_diffrn_measurement_device_type 'Rigaku R-AXIS RAPID-II imaging plate'
_diffrn_measurement_method '\w  scans'
_diffrn_radiation_monochromator graphite
_diffrn_radiation_source 'Sealed tube (Mo)'
_diffrn_radiation_type 'Mo K\a'
_diffrn_radiation_wavelength 0.71075
_diffrn_reflns_av_R_equivalents 0.049
_diffrn_reflns_limit_h_max 9
_diffrn_reflns_limit_h_min -9
_diffrn_reflns_limit_k_max 13
_diffrn_reflns_limit_k_min -13
_diffrn_reflns_limit_l_max 22
_diffrn_reflns_limit_l_min -22
_diffrn_reflns_number 31502
_diffrn_reflns_theta_full 27.486
_diffrn_reflns_theta_max 27.486
_diffrn_reflns_theta_min 3.077
_diffrn_standards_decay_% 0.00
_diffrn_standards_interval_time 4
_diffrn_standards_number 31502
_exptl_absorpt_coefficient_mu 0.537
_exptl_absorpt_correction_T_max 0.899
_exptl_absorpt_correction_T_min 0.633
_exptl_absorpt_correction_type multi-scan
_exptl_absorpt_process_details
;
(ABSCOR; Higashi, 1995)
;
_exptl_crystal_colour yellow
_exptl_crystal_density_diffrn 1.727
_exptl_crystal_density_method 'not measured'
_exptl_crystal_description block
_exptl_crystal_F_000 640
_exptl_crystal_size_max 0.540
_exptl_crystal_size_mid 0.480
_exptl_crystal_size_min 0.350
_refine_diff_density_max 0.53
_refine_diff_density_min -0.36
_refine_ls_extinction_coef 43(4)
_refine_ls_extinction_method 'Larson (1970), Equation 22'
_refine_ls_goodness_of_fit_ref 1.0040
_refine_ls_hydrogen_treatment refall
_refine_ls_matrix_type full
_refine_ls_number_constraints 0
_refine_ls_number_parameters 416
_refine_ls_number_reflns 5571
_refine_ls_number_restraints 84
_refine_ls_R_factor_all 0.0383
_refine_ls_R_factor_gt 0.0339
_refine_ls_shift/su_max 0.0012219
_refine_ls_shift/su_mean 0.9049609
_refine_ls_structure_factor_coef Fsqd
_refine_ls_weighting_details
;
Method= Modified Sheldrick
w=1/[\s^2^(F^2^) + (0.02P)^2^ + 2.09P], where P=[max(Fo^2^,0) + 2Fc^2^]/3
;
_refine_ls_weighting_scheme calc
_refine_ls_wR_factor_all 0.0815
_refine_ls_wR_factor_gt 0.0805
_refine_ls_wR_factor_ref 0.0815
_reflns_number_gt 4830
_reflns_number_total 5585
_reflns_threshold_expression I>2\s(I)
_cod_data_source_file jj2032.cif
_cod_data_source_block I
_cod_original_sg_symbol_H-M 'P -1 '
_cod_database_code 2226204
_cod_database_fobs_code 2226204

loop_
_symmetry_equiv_pos_as_xyz
x,y,z
-x,-y,-z

loop_
_atom_site_type_symbol
_atom_site_label
_atom_site_fract_x
_atom_site_fract_y
_atom_site_fract_z
_atom_site_U_iso_or_equiv
_atom_site_adp_type
_atom_site_occupancy
_atom_site_disorder_assembly
_atom_site_disorder_group
Cl Cl1A 0.12767(7) 0.19849(5) -0.30745(3) 0.0154 Uani 1.0000 . .
Cl Cl2A 0.22470(8) -0.16786(5) -0.51632(3) 0.0203 Uani 1.0000 . .
O O1A 0.5092(2) 0.25603(14) -0.16905(8) 0.0172 Uani 1.0000 . .
O O2A 0.8111(2) -0.15104(14) -0.30107(8) 0.0181 Uani 1.0000 . .
C C1A 1.1319(3) -0.08669(19) -0.17069(12) 0.0162 Uani 1.0000 . .
C C2A 1.2819(3) -0.0485(2) -0.10617(12) 0.0183 Uani 1.0000 . .
C C3A 1.2850(3) 0.0523(2) -0.04843(12) 0.0208 Uani 1.0000 . .
C C4A 1.1391(3) 0.1145(2) -0.05462(12) 0.0185 Uani 1.0000 . .
N N5A 0.8403(2) 0.14280(16) -0.12490(10) 0.0151 Uani 1.0000 . .
C C6A 0.5402(3) 0.16629(19) -0.20790(11) 0.0137 Uani 1.0000 . .
C C7A 0.2640(3) 0.09548(18) -0.33341(11) 0.0137 Uani 1.0000 . .
C C8A 0.1974(3) 0.01396(19) -0.40464(11) 0.0154 Uani 1.0000 . .
C C9A 0.3055(3) -0.06961(19) -0.42595(11) 0.0151 Uani 1.0000 . .
C C10A 0.4729(3) -0.07980(19) -0.37831(11) 0.0146 Uani 1.0000 . .
N N11A 0.6952(2) 0.01079(16) -0.24828(9) 0.0130 Uani 1.0000 . .
C C12A 0.8273(3) -0.06404(19) -0.24787(11) 0.0140 Uani 1.0000 . .
C C13A 0.9855(3) 0.07665(19) -0.11960(11) 0.0142 Uani 1.0000 . .
C C14A 0.7090(3) 0.10816(18) -0.18691(11) 0.0134 Uani 1.0000 . .
C C15A 0.4331(3) 0.09159(18) -0.28464(11) 0.0129 Uani 1.0000 . .
C C16A 0.5321(3) 0.00196(19) -0.30772(11) 0.0141 Uani 1.0000 . .
C C17A 0.9828(3) -0.02472(18) -0.17809(11) 0.0139 Uani 1.0000 . .
Cl Cl1B 0.89170(7) 0.34858(5) 0.34019(3) 0.0173 Uani 1.0000 . .
Cl Cl2B 0.70190(7) 0.70635(5) 0.52404(3) 0.0192 Uani 1.0000 . .
O O1B 0.5337(2) 0.26130(14) 0.19080(9) 0.0189 Uani 1.0000 . .
O O2B 0.1512(2) 0.64871(14) 0.28391(8) 0.0169 Uani 1.0000 . .
C C1B -0.1458(3) 0.55847(19) 0.14382(12) 0.0163 Uani 1.0000 . .
C C2B -0.2819(3) 0.5080(2) 0.07583(12) 0.0193 Uani 1.0000 . .
C C3B -0.2635(3) 0.4038(2) 0.02547(12) 0.0192 Uani 1.0000 . .
C C4B -0.1086(3) 0.3521(2) 0.04302(12) 0.0176 Uani 1.0000 . .
N N5B 0.1872(3) 0.34718(16) 0.12667(10) 0.0153 Uani 1.0000 . .
C C6B 0.4831(3) 0.34864(19) 0.22288(11) 0.0148 Uani 1.0000 . .
C C7B 0.7333(3) 0.44170(19) 0.35489(12) 0.0146 Uani 1.0000 . .
C C8B 0.7737(3) 0.5271(2) 0.42418(12) 0.0165 Uani 1.0000 . .
C C9B 0.6463(3) 0.60188(19) 0.43630(11) 0.0151 Uani 1.0000 . .
C C10B 0.4808(3) 0.59806(19) 0.38219(11) 0.0144 Uani 1.0000 . .
N N11B 0.2930(2) 0.49043(16) 0.24801(9) 0.0130 Uani 1.0000 . .
C C12B 0.1523(3) 0.55777(19) 0.23644(11) 0.0138 Uani 1.0000 . .
C C13B 0.0312(3) 0.40238(18) 0.11173(11) 0.0139 Uani 1.0000 . .
C C14B 0.3049(3) 0.39217(19) 0.19191(11) 0.0140 Uani 1.0000 . .
C C15B 0.5689(3) 0.43274(19) 0.29911(11) 0.0139 Uani 1.0000 . .
C C16B 0.4478(3) 0.51304(19) 0.31342(11) 0.0135 Uani 1.0000 . .
C C17B 0.0111(3) 0.50602(19) 0.16292(11) 0.0141 Uani 1.0000 . .
H H1A 1.130(2) -0.1539(13) -0.2094(9) 0.0204 Uiso 1.0000 . .
H H2A 1.380(2) -0.0909(13) -0.1021(9) 0.0206 Uiso 1.0000 . .
H H3A 1.388(2) 0.0793(14) -0.0051(9) 0.0251 Uiso 1.0000 . .
H H4A 1.142(2) 0.1815(13) -0.0153(9) 0.0215 Uiso 1.0000 . .
H H5A 0.083(2) 0.0145(13) -0.4368(9) 0.0178 Uiso 1.0000 . .
H H6A 0.541(2) -0.1385(13) -0.3938(9) 0.0187 Uiso 1.0000 . .
H H1B -0.159(2) 0.6286(13) 0.1773(9) 0.0204 Uiso 1.0000 . .
H H2B -0.388(2) 0.5439(14) 0.0634(9) 0.0248 Uiso 1.0000 . .
H H3B -0.355(2) 0.3688(14) -0.0209(9) 0.0224 Uiso 1.0000 . .
H H4B -0.094(2) 0.2847(13) 0.0083(9) 0.0208 Uiso 1.0000 . .
H H5B 0.885(2) 0.5353(13) 0.4615(9) 0.0195 Uiso 1.0000 . .
H H6B 0.398(2) 0.6491(12) 0.3915(9) 0.0160 Uiso 1.0000 . .

loop_
_atom_site_aniso_label
_atom_site_aniso_U_11
_atom_site_aniso_U_22
_atom_site_aniso_U_33
_atom_site_aniso_U_12
_atom_site_aniso_U_13
_atom_site_aniso_U_23
Cl1A 0.0147(2) 0.0165(2) 0.0164(2) 0.00768(18) 0.00158(17) 0.00171(18)
Cl2A 0.0192(2) 0.0251(3) 0.0143(2) 0.0077(2) -0.00299(18) -0.00561(19)
O1A 0.0188(7) 0.0163(7) 0.0172(7) 0.0078(6) 0.0020(6) -0.0021(6)
O2A 0.0182(7) 0.0184(7) 0.0177(7) 0.0084(6) 0.0001(6) -0.0036(6)
C1A 0.0174(10) 0.0143(9) 0.0181(10) 0.0060(8) 0.0036(8) 0.0031(8)
C2A 0.0166(10) 0.0196(10) 0.0207(10) 0.0089(8) 0.0013(8) 0.0042(8)
C3A 0.0202(10) 0.0255(11) 0.0166(10) 0.0097(9) -0.0037(8) 0.0014(8)
C4A 0.0196(10) 0.0208(10) 0.0138(9) 0.0067(8) -0.0007(8) -0.0015(8)
N5A 0.0154(8) 0.0161(8) 0.0138(8) 0.0061(7) 0.0005(6) 0.0000(6)
C6A 0.0131(9) 0.0135(9) 0.0146(9) 0.0039(7) 0.0020(7) 0.0031(7)
C7A 0.0137(9) 0.0125(9) 0.0154(9) 0.0042(7) 0.0033(7) 0.0026(7)
C8A 0.0122(9) 0.0187(10) 0.0144(9) 0.0048(8) -0.0011(7) 0.0024(8)
C9A 0.0150(9) 0.0151(9) 0.0121(9) 0.0016(8) 0.0004(7) -0.0015(7)
C10A 0.0134(9) 0.0133(9) 0.0162(9) 0.0039(7) 0.0012(7) -0.0005(7)
N11A 0.0126(8) 0.0131(8) 0.0122(8) 0.0038(6) -0.0005(6) -0.0011(6)
C12A 0.0120(9) 0.0138(9) 0.0156(9) 0.0025(7) 0.0027(7) 0.0024(7)
C13A 0.0140(9) 0.0137(9) 0.0150(9) 0.0043(7) 0.0021(7) 0.0030(7)
C14A 0.0145(9) 0.0116(9) 0.0147(9) 0.0046(7) 0.0028(7) 0.0010(7)
C15A 0.0124(9) 0.0121(9) 0.0138(9) 0.0028(7) 0.0027(7) 0.0024(7)
C16A 0.0125(9) 0.0145(9) 0.0147(9) 0.0033(7) 0.0013(7) 0.0027(7)
C17A 0.0133(9) 0.0130(9) 0.0148(9) 0.0034(7) 0.0014(7) 0.0028(7)
Cl1B 0.0148(2) 0.0186(2) 0.0217(2) 0.00967(18) 0.00275(18) 0.00399(19)
Cl2B 0.0183(2) 0.0231(3) 0.0153(2) 0.00847(19) -0.00197(18) -0.00346(19)
O1B 0.0201(7) 0.0182(7) 0.0213(7) 0.0103(6) 0.0049(6) 0.0004(6)
O2B 0.0170(7) 0.0174(7) 0.0167(7) 0.0085(6) -0.0007(5) -0.0024(6)
C1B 0.0173(9) 0.0151(9) 0.0173(9) 0.0070(8) 0.0013(8) 0.0010(8)
C2B 0.0168(10) 0.0214(10) 0.0210(10) 0.0097(8) -0.0012(8) 0.0028(8)
C3B 0.0179(10) 0.0207(10) 0.0162(10) 0.0052(8) -0.0038(8) -0.0006(8)
C4B 0.0207(10) 0.0163(9) 0.0157(9) 0.0068(8) 0.0010(8) -0.0003(8)
N5B 0.0162(8) 0.0149(8) 0.0153(8) 0.0059(7) 0.0022(6) 0.0011(7)
C6B 0.0120(9) 0.0157(9) 0.0165(9) 0.0035(7) 0.0031(7) 0.0038(8)
C7B 0.0126(9) 0.0141(9) 0.0197(10) 0.0065(7) 0.0045(7) 0.0048(8)
C8B 0.0148(9) 0.0190(10) 0.0156(9) 0.0057(8) -0.0010(8) 0.0039(8)
C9B 0.0160(9) 0.0143(9) 0.0128(9) 0.0024(7) 0.0013(7) -0.0001(7)
C10B 0.0123(9) 0.0158(9) 0.0157(9) 0.0055(7) 0.0022(7) 0.0009(8)
N11B 0.0117(7) 0.0142(8) 0.0128(8) 0.0048(6) 0.0002(6) -0.0001(6)
C12B 0.0120(9) 0.0141(9) 0.0155(9) 0.0039(7) 0.0022(7) 0.0027(7)
C13B 0.0145(9) 0.0117(9) 0.0158(9) 0.0035(7) 0.0030(7) 0.0034(7)
C14B 0.0141(9) 0.0126(9) 0.0166(9) 0.0053(7) 0.0049(7) 0.0022(7)
C15B 0.0124(9) 0.0137(9) 0.0162(9) 0.0045(7) 0.0034(7) 0.0030(7)
C16B 0.0106(8) 0.0144(9) 0.0152(9) 0.0034(7) 0.0009(7) 0.0029(7)
C17B 0.0145(9) 0.0137(9) 0.0144(9) 0.0045(7) 0.0024(7) 0.0034(7)

loop_
_atom_type_symbol
_atom_type_scat_dispersion_real
_atom_type_scat_dispersion_imag
_atom_type_scat_source
C 0.0033 0.0016 'International Tables Vol C 4.2.6.8 and 6.1.1.4'
H 0.0000 0.0000 'International Tables Vol C 4.2.6.8 and 6.1.1.4'
Cl 0.1484 0.1585 'International Tables Vol C 4.2.6.8 and 6.1.1.4'
N 0.0061 0.0033 'International Tables Vol C 4.2.6.8 and 6.1.1.4'
O 0.0106 0.0060 'International Tables Vol C 4.2.6.8 and 6.1.1.4'

loop_
_geom_angle_atom_site_label_1
_geom_angle_atom_site_label_2
_geom_angle_atom_site_label_3
_geom_angle_site_symmetry_1
_geom_angle_site_symmetry_2
_geom_angle_site_symmetry_3
_geom_angle
_geom_angle_publ_flag
Cl1A C7A C15A . . . 121.65(15) no
Cl1A C7A C8A . . . 118.05(15) no
C15A C7A C8A . . . 120.30(18) no
C7A C15A C6A . . . 132.59(18) no
C7A C15A C16A . . . 118.79(17) no
C6A C15A C16A . . . 108.62(16) no
C15A C6A O1A . . . 129.87(18) no
C15A C6A C14A . . . 104.37(15) no
O1A C6A C14A . . . 125.75(17) no
C6A C14A N5A . . . 126.26(17) no
C6A C14A N11A . . . 107.38(16) no
N5A C14A N11A . . . 126.35(17) no
C14A N5A C13A . . . 115.81(17) no
N5A C13A C4A . . . 118.48(17) no
N5A C13A C17A . . . 122.13(17) no
C4A C13A C17A . . . 119.38(18) no
C13A C4A C3A . . . 119.69(19) no
C13A C4A H4A . . . 120.2(10) no
C3A C4A H4A . . . 120.2(10) no
C4A C3A C2A . . . 120.96(19) no
C4A C3A H3A . . . 119.0(10) no
C2A C3A H3A . . . 120.0(10) no
C3A C2A C1A . . . 120.04(19) no
C3A C2A H2A . . . 121.2(10) no
C1A C2A H2A . . . 118.8(10) no
C2A C1A C17A . . . 119.86(19) no
C2A C1A H1A . . . 119.9(10) no
C17A C1A H1A . . . 120.2(10) no
C13A C17A C1A . . . 120.07(18) no
C13A C17A C12A . . . 120.66(17) no
C1A C17A C12A . . . 119.26(17) no
C17A C12A N11A . . . 112.36(16) no
C17A C12A O2A . . . 125.53(18) no
N11A C12A O2A . . . 122.11(17) no
C12A N11A C14A . . . 122.65(16) no
C12A N11A C16A . . . 127.27(16) no
C14A N11A C16A . . . 110.08(15) no
N11A C16A C15A . . . 109.50(16) no
N11A C16A C10A . . . 127.57(18) no
C15A C16A C10A . . . 122.93(18) no
C16A C10A C9A . . . 115.95(18) no
C16A C10A H6A . . . 122.5(10) no
C9A C10A H6A . . . 121.5(10) no
C10A C9A C8A . . . 123.45(18) no
C10A C9A Cl2A . . . 118.47(15) no
C8A C9A Cl2A . . . 118.07(15) no
C9A C8A C7A . . . 118.51(17) no
C9A C8A H5A . . . 120.8(10) no
C7A C8A H5A . . . 120.6(10) no
Cl1B C7B C15B . . . 121.43(15) no
Cl1B C7B C8B . . . 118.59(15) no
C15B C7B C8B . . . 119.98(18) no
C7B C15B C6B . . . 132.47(18) no
C7B C15B C16B . . . 118.96(18) no
C6B C15B C16B . . . 108.54(16) no
C15B C6B O1B . . . 130.04(18) no
C15B C6B C14B . . . 104.47(16) no
O1B C6B C14B . . . 125.46(18) no
C6B C14B N11B . . . 107.35(16) no
C6B C14B N5B . . . 126.40(17) no
N11B C14B N5B . . . 126.25(17) no
C14B N11B C16B . . . 110.20(15) no
C14B N11B C12B . . . 122.59(16) no
C16B N11B C12B . . . 127.14(16) no
N11B C16B C15B . . . 109.35(16) no
N11B C16B C10B . . . 127.71(17) no
C15B C16B C10B . . . 122.94(18) no
C16B C10B C9B . . . 115.54(18) no
C16B C10B H6B . . . 122.2(10) no
C9B C10B H6B . . . 122.3(10) no
C10B C9B C8B . . . 123.79(18) no
C10B C9B Cl2B . . . 119.12(15) no
C8B C9B Cl2B . . . 117.08(15) no
C9B C8B C7B . . . 118.75(18) no
C9B C8B H5B . . . 120.6(10) no
C7B C8B H5B . . . 120.6(10) no
N11B C12B O2B . . . 121.91(17) no
N11B C12B C17B . . . 112.41(16) no
O2B C12B C17B . . . 125.68(17) no
C12B C17B C13B . . . 120.36(17) no
C12B C17B C1B . . . 119.93(17) no
C13B C17B C1B . . . 119.70(18) no
C17B C13B N5B . . . 122.53(17) no
C17B C13B C4B . . . 119.38(18) no
N5B C13B C4B . . . 118.09(17) no
C13B N5B C14B . . . 115.64(16) no
C13B C4B C3B . . . 120.22(19) no
C13B C4B H4B . . . 119.5(10) no
C3B C4B H4B . . . 120.2(10) no
C4B C3B C2B . . . 120.39(19) no
C4B C3B H3B . . . 118.8(10) no
C2B C3B H3B . . . 120.8(10) no
C3B C2B C1B . . . 120.12(19) no
C3B C2B H2B . . . 120.2(10) no
C1B C2B H2B . . . 119.6(10) no
C17B C1B C2B . . . 120.18(18) no
C17B C1B H1B . . . 120.2(10) no
C2B C1B H1B . . . 119.6(10) no

loop_
_geom_bond_atom_site_label_1
_geom_bond_atom_site_label_2
_geom_bond_site_symmetry_1
_geom_bond_site_symmetry_2
_geom_bond_distance
_geom_bond_publ_flag
Cl1A C7A . . 1.7272(19) yes
Cl2A C9A . . 1.7358(19) yes
Cl1B C7B . . 1.7276(19) yes
Cl2B C9B . . 1.734(2) yes
O1A C6A . . 1.213(2) yes
O2A C12A . . 1.221(2) yes
O1B C6B . . 1.211(2) yes
O2B C12B . . 1.221(2) yes
N5A C13A . . 1.405(2) yes
N5A C14A . . 1.275(2) yes
N11A C16A . . 1.419(2) yes
N11A C12A . . 1.396(2) yes
N11A C14A . . 1.395(2) yes
N5B C13B . . 1.401(2) yes
N5B C14B . . 1.277(3) yes
N11B C16B . . 1.421(2) yes
N11B C12B . . 1.394(2) yes
N11B C14B . . 1.396(2) yes
C15A C7A . . 1.386(3) n
C15A C16A . . 1.401(3) n
C15A C6A . . 1.477(3) n
C7A C8A . . 1.389(3) n
C8A C9A . . 1.389(3) n
C8A H5A . . 0.925(15) no
C9A C10A . . 1.390(3) n
C10A C16A . . 1.380(3) n
C10A H6A . . 0.938(15) no
C12A C17A . . 1.465(3) n
C17A C1A . . 1.397(3) n
C17A C13A . . 1.412(3) n
C1A C2A . . 1.379(3) n
C1A H1A . . 0.937(15) no
C2A C3A . . 1.399(3) n
C2A H2A . . 0.929(16) no
C3A C4A . . 1.379(3) n
C3A H3A . . 0.937(16) no
C4A C13A . . 1.399(3) n
C4A H4A . . 0.937(15) no
C14A C6A . . 1.518(3) n
C15B C7B . . 1.387(3) n
C15B C16B . . 1.405(3) no
C15B C6B . . 1.480(3) no
C7B C8B . . 1.387(3) no
C8B C9B . . 1.389(3) n
C8B H5B . . 0.931(15) no
C9B C10B . . 1.390(3) no
C10B C16B . . 1.384(3) no
C10B H6B . . 0.930(15) no
C12B C17B . . 1.467(3) no
C17B C1B . . 1.399(3) no
C17B C13B . . 1.410(3) no
C1B C2B . . 1.378(3) no
C1B H1B . . 0.942(15) no
C2B C3B . . 1.402(3) no
C2B H2B . . 0.947(16) no
C3B C4B . . 1.377(3) no
C3B H3B . . 0.937(16) no
C4B C13B . . 1.399(3) no
C4B H4B . . 0.936(16) no
C14B C6B . . 1.517(3) no

loop_
_geom_hbond_atom_site_label_D
_geom_hbond_atom_site_label_H
_geom_hbond_atom_site_label_A
_geom_hbond_site_symmetry_A
_geom_hbond_distance_DH
_geom_hbond_distance_HA
_geom_hbond_distance_DA
_geom_hbond_angle_DHA
C1B H1B Cl1A 2_565 0.942(15) 2.729(15) 3.637(2) 162.0(12)
C2A H2A O1B 2_755 0.929(16) 2.539(15) 3.264(3) 134.9(12)
C4B H4B N5A 1_455 0.936(16) 2.556(15) 3.422(3) 153.9(12)
C10A H6A Cl2B 1_544 0.938(15) 2.673(15) 3.585(2) 164.8(12)
